data_7106564
loop_
_publ_author_name
'Christine A. Caputo'
'Zhongliang Zhu'
'Zachary D. Brown'
'James C. Fettinger'
'Philip P. Power'
"'Philip Power"

_publ_section_title
;
 Activation of olefins with low-valent gallium compounds under ambient
 conditions
;
_journal_name_full Chem.Commun.
_journal_page_first 7506
_journal_paper_doi 10.1039/c1cc11676b
_journal_volume 47
_journal_year 2011
_chemical_formula_moiety 'C66 H86 Ga2'
_chemical_formula_sum 'C66 H86 Ga2'
_chemical_formula_weight 1018.79
_chemical_melting_point 240
_chemical_name_common Ar'Ga{CH2CH(CH3)}2GaAr'
_chemical_name_systematic
;
?
;
_space_group_IT_number 14
_symmetry_cell_setting monoclinic
_symmetry_space_group_name_Hall '-P 2yn'
_symmetry_space_group_name_H-M 'P 1 21/n 1'
_atom_sites_solution_hydrogens geom
_atom_sites_solution_primary direct
_atom_sites_solution_secondary difmap
_audit_creation_method SHELXL-97
_cell_angle_alpha 90.00
_cell_angle_beta 97.0280(10)
_cell_angle_gamma 90.00
_cell_formula_units_Z 2
_cell_length_a 10.8470(13)
_cell_length_b 19.606(2)
_cell_length_c 13.780(2)
_cell_measurement_reflns_used 9969
_cell_measurement_temperature 90(2)
_cell_measurement_theta_max 27.42
_cell_measurement_theta_min 2.16
_cell_volume 2908.5(6)
_computing_cell_refinement 'SAINT (7.68A) (Bruker, 2009)'
_computing_data_collection 'SMART (Version 5.054) (Bruker, 2002)'
_computing_data_reduction 'SAINT (7.68A) (Bruker, 2009)'
_computing_molecular_graphics 'SHELXTL 5.1, XP (Sheldrick, 1994)'
_computing_publication_material SHELXL97
_computing_structure_refinement 'SHELXL-97 (Sheldrick, 2008)'
_computing_structure_solution 'SHELXS-97 (Sheldrick, 2008)'
_diffrn_ambient_temperature 90(2)
_diffrn_measured_fraction_theta_full 0.996
_diffrn_measured_fraction_theta_max 0.996
_diffrn_measurement_device_type 'Bruker SMART1000 CCD'
_diffrn_measurement_method '\w and \f'
_diffrn_radiation_monochromator graphite
_diffrn_radiation_source 'fine-focus sealed tube'
_diffrn_radiation_type MoK\a
_diffrn_radiation_wavelength 0.71073
_diffrn_reflns_av_R_equivalents 0.0415
_diffrn_reflns_av_sigmaI/netI 0.0321
_diffrn_reflns_limit_h_max 14
_diffrn_reflns_limit_h_min -14
_diffrn_reflns_limit_k_max 25
_diffrn_reflns_limit_k_min -25
_diffrn_reflns_limit_l_max 17
_diffrn_reflns_limit_l_min -17
_diffrn_reflns_number 25541
_diffrn_reflns_theta_full 27.53
_diffrn_reflns_theta_max 27.53
_diffrn_reflns_theta_min 1.82
_exptl_absorpt_coefficient_mu 0.964
_exptl_absorpt_correction_T_max 0.8658
_exptl_absorpt_correction_T_min 0.6044
_exptl_absorpt_correction_type multi-scan
_exptl_absorpt_process_details 'SADABS 2008/2 (Sheldrick, 2008)'
_exptl_crystal_colour Colourless
_exptl_crystal_density_diffrn 1.163
_exptl_crystal_density_method 'not measured'
_exptl_crystal_description Block
_exptl_crystal_F_000 1088
_exptl_crystal_size_max 0.58
_exptl_crystal_size_mid 0.32
_exptl_crystal_size_min 0.15
_refine_diff_density_max 1.002
_refine_diff_density_min -1.019
_refine_diff_density_rms 0.086
_refine_ls_extinction_method none
_refine_ls_goodness_of_fit_ref 1.097
_refine_ls_hydrogen_treatment constr
_refine_ls_matrix_type full
_refine_ls_number_parameters 337
_refine_ls_number_reflns 6663
_refine_ls_number_restraints 3
_refine_ls_restrained_S_all 1.100
_refine_ls_R_factor_all 0.0632
_refine_ls_R_factor_gt 0.0564
_refine_ls_shift/su_max 0.001
_refine_ls_shift/su_mean 0.000
_refine_ls_structure_factor_coef Fsqd
_refine_ls_weighting_details 'calc w=1/[\s^2^(Fo^2^)+(0.0698P)^2^+3.7500P] where P=(Fo^2^+2Fc^2^)/3'
_refine_ls_weighting_scheme calc
_refine_ls_wR_factor_gt 0.1419
_refine_ls_wR_factor_ref 0.1468
_reflns_number_gt 5900
_reflns_number_total 6663
_reflns_threshold_expression >2sigma(I)
_cod_data_source_file c1cc11676b.txt
_cod_data_source_block cc19fmi
_cod_original_cell_volume 2908.5(7)
_cod_original_sg_symbol_H-M 'P 21/n'
_cod_database_code 7106564

loop_
_symmetry_equiv_pos_as_xyz
'x, y, z'
'-x+1/2, y+1/2, -z+1/2'
'-x, -y, -z'
'x-1/2, -y-1/2, z-1/2'

loop_
_atom_site_label
_atom_site_type_symbol
_atom_site_fract_x
_atom_site_fract_y
_atom_site_fract_z
_atom_site_U_iso_or_equiv
_atom_site_adp_type
_atom_site_occupancy
_atom_site_symmetry_multiplicity
_atom_site_calc_flag
_atom_site_refinement_flags
_atom_site_disorder_assembly
_atom_site_disorder_group
Ga1 Ga 0.53942(3) 0.066657(15) 0.92615(2) 0.02900(11) Uani 1 1 d D . .
C1 C 0.5842(2) 0.13633(12) 0.83221(17) 0.0204(4) Uani 1 1 d . B .
C3 C 0.6161(2) 0.16505(13) 0.66556(17) 0.0243(5) Uani 1 1 d . . .
H3 H 0.6180 0.1522 0.5993 0.029 Uiso 1 1 calc R A 1
C4 C 0.6481(2) 0.23103(13) 0.69398(18) 0.0260(5) Uani 1 1 d . B .
H4 H 0.6689 0.2633 0.6471 0.031 Uiso 1 1 calc R . .
C5 C 0.6497(2) 0.24999(13) 0.79129(18) 0.0246(5) Uani 1 1 d . . .
H5 H 0.6732 0.2950 0.8111 0.029 Uiso 1 1 calc R B .
C6 C 0.6170(2) 0.20331(12) 0.86004(17) 0.0222(5) Uani 1 1 d . B .
C2 C 0.5893(7) 0.1179(5) 0.7364(9) 0.0194(5) Uani 0.46 1 d PD B 2
C7 C 0.5607(7) 0.0441(4) 0.7163(7) 0.0241(9) Uani 0.46 1 d P B 2
C8 C 0.6600(8) -0.0018(5) 0.7151(9) 0.0423(9) Uani 0.46 1 d P B 2
C9 C 0.6311(10) -0.0710(6) 0.7019(13) 0.073(2) Uani 0.46 1 d P B 2
H9 H 0.6968 -0.1025 0.6973 0.088 Uiso 0.46 1 calc PR B 2
C10 C 0.5097(9) -0.0958(4) 0.6951(7) 0.0480(14) Uani 0.46 1 d P B 2
H10 H 0.4937 -0.1433 0.6989 0.058 Uiso 0.46 1 calc PR B 2
C11 C 0.4137(9) -0.0492(5) 0.6828(7) 0.0463(17) Uani 0.46 1 d P B 2
H11 H 0.3314 -0.0646 0.6633 0.056 Uiso 0.46 1 calc PR B 2
C12 C 0.4365(7) 0.0210(4) 0.6989(5) 0.0272(12) Uani 0.46 1 d P B 2
C13 C 0.7953(8) 0.0236(7) 0.7233(12) 0.0503(11) Uani 0.46 1 d P B 2
H13 H 0.7980 0.0694 0.7556 0.060 Uiso 0.46 1 calc PR B 2
C14 C 0.8878(10) -0.0222(9) 0.7852(13) 0.0560(17) Uani 0.46 1 d P B 2
H14A H 0.8546 -0.0341 0.8460 0.084 Uiso 0.46 1 calc PR B 2
H14B H 0.9668 0.0021 0.8007 0.084 Uiso 0.46 1 calc PR B 2
H14C H 0.9013 -0.0638 0.7487 0.084 Uiso 0.46 1 calc PR B 2
C15 C 0.8361(9) 0.0333(8) 0.6221(15) 0.053(2) Uani 0.46 1 d P B 2
H15A H 0.9182 0.0548 0.6285 0.079 Uiso 0.46 1 calc PR B 2
H15B H 0.7761 0.0624 0.5825 0.079 Uiso 0.46 1 calc PR B 2
H15C H 0.8403 -0.0112 0.5903 0.079 Uiso 0.46 1 calc PR B 2
C16 C 0.3292(8) 0.0710(4) 0.6892(6) 0.0385(17) Uani 0.46 1 d P B 2
H16 H 0.3553 0.1123 0.7290 0.046 Uiso 0.46 1 calc PR B 2
C17 C 0.2106(7) 0.0424(5) 0.7246(7) 0.0490(13) Uani 0.46 1 d P B 2
H17A H 0.1754 0.0070 0.6792 0.073 Uiso 0.46 1 calc PR B 2
H17B H 0.1500 0.0792 0.7270 0.073 Uiso 0.46 1 calc PR B 2
H17C H 0.2309 0.0228 0.7900 0.073 Uiso 0.46 1 calc PR B 2
C18 C 0.3088(11) 0.0920(6) 0.5809(9) 0.061(2) Uani 0.46 1 d P B 2
H18A H 0.3860 0.1110 0.5620 0.091 Uiso 0.46 1 calc PR B 2
H18B H 0.2431 0.1265 0.5711 0.091 Uiso 0.46 1 calc PR B 2
H18C H 0.2844 0.0520 0.5405 0.091 Uiso 0.46 1 calc PR B 2
C2A C 0.5813(5) 0.1171(3) 0.7315(7) 0.0194(5) Uani 0.54 1 d PGD B 1
C9A C 0.6345(4) -0.0682(3) 0.6780(5) 0.073(2) Uani 0.54 1 d PG B 1
H9A H 0.7013 -0.0998 0.6828 0.088 Uiso 0.54 1 calc PR B 1
C11A C 0.4197(4) -0.04553(19) 0.6371(3) 0.0463(17) Uani 0.54 1 d PG B 1
H11A H 0.3388 -0.0611 0.6130 0.056 Uiso 0.54 1 calc PR B 1
C7A C 0.5582(4) 0.0450(3) 0.6985(4) 0.0241(9) Uani 0.54 1 d PG B 1
C8A C 0.6590(4) -0.0004(3) 0.7041(5) 0.0423(9) Uani 0.54 1 d PG B 1
C10A C 0.5171(5) -0.0904(2) 0.6458(4) 0.0480(14) Uani 0.54 1 d PG B 1
H10A H 0.5032 -0.1371 0.6294 0.058 Uiso 0.54 1 calc PR B 1
C12A C 0.4381(3) 0.0230(2) 0.6634(2) 0.0272(12) Uani 0.54 1 d PG B 1
C13A C 0.7920(4) 0.0245(5) 0.7320(8) 0.0503(11) Uani 0.54 1 d PG B 1
H13A H 0.7875 0.0680 0.7694 0.060 Uiso 0.54 1 calc PR B 1
C14A C 0.8738(5) -0.0244(6) 0.7966(9) 0.0560(17) Uani 0.54 1 d PG B 1
H14D H 0.8862 -0.0662 0.7599 0.084 Uiso 0.54 1 calc PR B 1
H14E H 0.8337 -0.0357 0.8545 0.084 Uiso 0.54 1 calc PR B 1
H14F H 0.9544 -0.0030 0.8169 0.084 Uiso 0.54 1 calc PR B 1
C15A C 0.8527(4) 0.0408(5) 0.6410(10) 0.053(2) Uani 0.54 1 d PG B 1
H15D H 0.9331 0.0629 0.6600 0.079 Uiso 0.54 1 calc PR B 1
H15E H 0.7989 0.0716 0.5987 0.079 Uiso 0.54 1 calc PR B 1
H15F H 0.8653 -0.0014 0.6056 0.079 Uiso 0.54 1 calc PR B 1
C16A C 0.3315(4) 0.07358(19) 0.6472(3) 0.0385(17) Uani 0.54 1 d PG B 1
H16A H 0.3499 0.1109 0.6964 0.046 Uiso 0.54 1 calc PR B 1
C17A C 0.2045(4) 0.0436(3) 0.6630(4) 0.0490(13) Uani 0.54 1 d PG B 1
H17D H 0.1648 0.0241 0.6015 0.073 Uiso 0.54 1 calc PR B 1
H17E H 0.1516 0.0798 0.6844 0.073 Uiso 0.54 1 calc PR B 1
H17F H 0.2159 0.0079 0.7130 0.073 Uiso 0.54 1 calc PR B 1
C18A C 0.3244(5) 0.1067(3) 0.5456(4) 0.061(2) Uani 0.54 1 d PG B 1
H18D H 0.3995 0.1338 0.5415 0.091 Uiso 0.54 1 calc PR B 1
H18E H 0.2512 0.1363 0.5352 0.091 Uiso 0.54 1 calc PR B 1
H18F H 0.3181 0.0710 0.4954 0.091 Uiso 0.54 1 calc PR B 1
C19 C 0.6159(3) 0.22449(14) 0.96473(19) 0.0339(6) Uani 1 1 d . . .
C20 C 0.5132(4) 0.26157(16) 0.9913(2) 0.0428(8) Uani 1 1 d . B .
C21 C 0.5109(5) 0.2791(2) 1.0896(3) 0.0652(12) Uani 1 1 d . . .
H21 H 0.4427 0.3040 1.1085 0.078 Uiso 1 1 calc R B .
C22 C 0.6063(6) 0.2605(2) 1.1582(3) 0.0821(17) Uani 1 1 d . B .
H22 H 0.6032 0.2724 1.2247 0.098 Uiso 1 1 calc R . .
C23 C 0.7056(6) 0.2255(2) 1.1334(3) 0.0762(15) Uani 1 1 d . . .
H23 H 0.7702 0.2133 1.1833 0.091 Uiso 1 1 calc R B .
C24 C 0.7164(4) 0.20631(17) 1.0346(2) 0.0525(10) Uani 1 1 d . B .
C25 C 0.4093(3) 0.28569(18) 0.9154(2) 0.0432(7) Uani 1 1 d . . .
H25 H 0.4135 0.2580 0.8549 0.052 Uiso 1 1 calc R B .
C26 C 0.4294(4) 0.3593(2) 0.8895(3) 0.0557(9) Uani 1 1 d . B .
H26A H 0.4248 0.3880 0.9472 0.084 Uiso 1 1 calc R . .
H26B H 0.3652 0.3734 0.8371 0.084 Uiso 1 1 calc R . .
H26C H 0.5114 0.3643 0.8674 0.084 Uiso 1 1 calc R . .
C27 C 0.2787(4) 0.2767(3) 0.9452(4) 0.0739(13) Uani 1 1 d . B .
H27A H 0.2633 0.2283 0.9562 0.111 Uiso 1 1 calc R . .
H27B H 0.2171 0.2940 0.8930 0.111 Uiso 1 1 calc R . .
H27C H 0.2722 0.3023 1.0055 0.111 Uiso 1 1 calc R . .
C28 C 0.8286(4) 0.17159(19) 1.0042(3) 0.0577(11) Uani 1 1 d . . .
H28 H 0.7992 0.1395 0.9499 0.069 Uiso 1 1 calc R B .
C29 C 0.9165(4) 0.2227(2) 0.9642(4) 0.0705(13) Uani 1 1 d . B .
H29A H 0.8717 0.2476 0.9090 0.106 Uiso 1 1 calc R . .
H29B H 0.9868 0.1983 0.9421 0.106 Uiso 1 1 calc R . .
H29C H 0.9472 0.2551 1.0158 0.106 Uiso 1 1 calc R . .
C30 C 0.9037(5) 0.1295(2) 1.0853(4) 0.0920(19) Uani 1 1 d . B .
H30A H 0.9511 0.1604 1.1318 0.138 Uiso 1 1 calc R . .
H30B H 0.9609 0.0992 1.0562 0.138 Uiso 1 1 calc R . .
H30C H 0.8468 0.1022 1.1195 0.138 Uiso 1 1 calc R . .
C31 C 0.6596(7) 0.0109(3) 1.0111(4) 0.0314(15) Uani 0.54 1 d PD C 1
H31A H 0.7410 0.0129 0.9857 0.038 Uiso 0.54 1 calc PR C 1
H31B H 0.6701 0.0309 1.0775 0.038 Uiso 0.54 1 calc PR C 1
C32 C 0.6205(5) -0.0644(2) 1.0180(4) 0.0252(9) Uani 0.54 1 d PD . 1
H32 H 0.6848 -0.0891 1.0630 0.030 Uiso 0.54 1 calc PR . 1
C33 C 0.6034(7) -0.1010(4) 0.9185(5) 0.0536(16) Uani 0.54 1 d P D 1
H33A H 0.5453 -0.0750 0.8724 0.080 Uiso 0.54 1 calc PR D 1
H33B H 0.5702 -0.1469 0.9265 0.080 Uiso 0.54 1 calc PR D 1
H33C H 0.6838 -0.1043 0.8932 0.080 Uiso 0.54 1 calc PR D 1
C34 C 0.6614(9) -0.0021(4) 0.9786(5) 0.0314(15) Uani 0.46 1 d PD C 2
H34A H 0.6649 -0.0374 0.9277 0.038 Uiso 0.46 1 calc PR C 2
H34B H 0.7438 0.0202 0.9883 0.038 Uiso 0.46 1 calc PR C 2
C35 C 0.6427(7) -0.0384(4) 1.0736(6) 0.0406(15) Uani 0.46 1 d PD . 2
H35 H 0.6628 -0.0049 1.1280 0.049 Uiso 0.46 1 calc PR . 2
C36 C 0.7367(7) -0.0985(4) 1.0919(6) 0.0466(18) Uani 0.46 1 d P E 2
H36A H 0.7276 -0.1290 1.0353 0.070 Uiso 0.46 1 calc PR E 2
H36B H 0.7201 -0.1238 1.1503 0.070 Uiso 0.46 1 calc PR E 2
H36C H 0.8216 -0.0804 1.1018 0.070 Uiso 0.46 1 calc PR E 2

loop_
_atom_site_aniso_label
_atom_site_aniso_U_11
_atom_site_aniso_U_22
_atom_site_aniso_U_33
_atom_site_aniso_U_23
_atom_site_aniso_U_13
_atom_site_aniso_U_12
Ga1 0.02901(17) 0.02663(17) 0.03204(18) 0.01563(11) 0.00648(12) 0.00356(11)
C1 0.0172(10) 0.0222(11) 0.0210(11) 0.0061(8) -0.0007(8) 0.0011(8)
C3 0.0232(11) 0.0327(13) 0.0165(11) 0.0012(9) 0.0001(9) 0.0012(10)
C4 0.0256(12) 0.0303(13) 0.0217(11) 0.0101(9) 0.0018(9) -0.0012(10)
C5 0.0252(12) 0.0224(11) 0.0245(12) 0.0040(9) -0.0030(9) -0.0030(9)
C6 0.0223(11) 0.0256(12) 0.0170(11) 0.0035(9) -0.0054(9) -0.0006(9)
C2 0.0128(11) 0.0226(11) 0.0215(13) 0.0003(9) -0.0029(9) 0.0015(9)
C7 0.0266(13) 0.0252(12) 0.020(3) -0.0025(14) 0.0000(13) 0.0002(10)
C8 0.0367(16) 0.0305(15) 0.057(3) -0.0084(15) -0.0044(15) 0.0072(12)
C9 0.051(2) 0.032(2) 0.133(7) -0.024(3) -0.004(3) 0.0156(17)
C10 0.061(3) 0.028(2) 0.058(4) -0.013(3) 0.019(4) -0.0065(19)
C11 0.038(2) 0.039(2) 0.063(5) -0.014(3) 0.012(3) -0.0126(17)
C12 0.0280(15) 0.0335(16) 0.021(4) -0.009(2) 0.006(2) -0.0047(12)
C13 0.0350(17) 0.0374(17) 0.072(3) -0.0115(17) -0.0186(17) 0.0155(14)
C14 0.039(2) 0.073(3) 0.056(3) 0.007(2) 0.006(2) 0.026(2)
C15 0.024(2) 0.055(3) 0.072(6) 0.010(3) -0.021(3) -0.008(2)
C16 0.0236(16) 0.039(2) 0.052(5) -0.003(3) 0.000(3) -0.0035(14)
C17 0.0251(19) 0.060(3) 0.061(3) 0.001(3) -0.001(3) -0.0025(18)
C18 0.056(3) 0.048(4) 0.070(6) 0.020(3) -0.022(4) -0.006(3)
C2A 0.0128(11) 0.0226(11) 0.0215(13) 0.0003(9) -0.0029(9) 0.0015(9)
C9A 0.051(2) 0.032(2) 0.133(7) -0.024(3) -0.004(3) 0.0156(17)
C11A 0.038(2) 0.039(2) 0.063(5) -0.014(3) 0.012(3) -0.0126(17)
C7A 0.0266(13) 0.0252(12) 0.020(3) -0.0025(14) 0.0000(13) 0.0002(10)
C8A 0.0367(16) 0.0305(15) 0.057(3) -0.0084(15) -0.0044(15) 0.0072(12)
C10A 0.061(3) 0.028(2) 0.058(4) -0.013(3) 0.019(4) -0.0065(19)
C12A 0.0280(15) 0.0335(16) 0.021(4) -0.009(2) 0.006(2) -0.0047(12)
C13A 0.0350(17) 0.0374(17) 0.072(3) -0.0115(17) -0.0186(17) 0.0155(14)
C14A 0.039(2) 0.073(3) 0.056(3) 0.007(2) 0.006(2) 0.026(2)
C15A 0.024(2) 0.055(3) 0.072(6) 0.010(3) -0.021(3) -0.008(2)
C16A 0.0236(16) 0.039(2) 0.052(5) -0.003(3) 0.000(3) -0.0035(14)
C17A 0.0251(19) 0.060(3) 0.061(3) 0.001(3) -0.001(3) -0.0025(18)
C18A 0.056(3) 0.048(4) 0.070(6) 0.020(3) -0.022(4) -0.006(3)
C19 0.0536(17) 0.0285(13) 0.0171(12) 0.0027(9) -0.0060(11) -0.0088(12)
C20 0.072(2) 0.0361(16) 0.0226(13) -0.0039(11) 0.0151(14) -0.0089(15)
C21 0.119(4) 0.053(2) 0.0260(16) -0.0064(15) 0.018(2) -0.003(2)
C22 0.154(5) 0.064(3) 0.0243(17) -0.0065(17) -0.001(2) 0.006(3)
C23 0.130(4) 0.058(2) 0.0291(18) 0.0026(17) -0.035(2) 0.001(3)
C24 0.081(3) 0.0358(16) 0.0317(16) 0.0045(13) -0.0276(17) -0.0071(17)
C25 0.0474(18) 0.0492(18) 0.0359(16) -0.0085(13) 0.0167(14) 0.0034(14)
C26 0.065(2) 0.058(2) 0.047(2) 0.0062(16) 0.0158(18) 0.0112(18)
C27 0.062(3) 0.092(3) 0.073(3) -0.004(3) 0.030(2) -0.005(2)
C28 0.060(2) 0.0438(18) 0.057(2) 0.0064(16) -0.0424(19) -0.0031(16)
C29 0.058(2) 0.057(2) 0.085(3) 0.003(2) -0.041(2) -0.0096(19)
C30 0.093(4) 0.064(3) 0.098(4) 0.023(3) -0.073(3) -0.008(3)
C31 0.0277(15) 0.041(3) 0.026(4) 0.016(3) 0.006(3) 0.0029(19)
C32 0.025(2) 0.022(2) 0.029(3) 0.013(2) 0.007(2) 0.0050(18)
C33 0.065(4) 0.049(4) 0.050(4) 0.006(3) 0.019(3) 0.007(3)
C34 0.0277(15) 0.041(3) 0.026(4) 0.016(3) 0.006(3) 0.0029(19)
C35 0.038(4) 0.043(4) 0.040(4) 0.018(3) 0.004(3) 0.002(3)
C36 0.036(3) 0.046(4) 0.058(5) 0.030(3) 0.009(3) 0.009(3)

loop_
_atom_type_symbol
_atom_type_description
_atom_type_scat_dispersion_real
_atom_type_scat_dispersion_imag
_atom_type_scat_source
C C 0.0033 0.0016 'International Tables Vol C Tables 4.2.6.8 and 6.1.1.4'
H H 0.0000 0.0000 'International Tables Vol C Tables 4.2.6.8 and 6.1.1.4'
Ga Ga 0.2307 1.6083 'International Tables Vol C Tables 4.2.6.8 and 6.1.1.4'

loop_
_geom_angle_atom_site_label_1
_geom_angle_atom_site_label_2
_geom_angle_atom_site_label_3
_geom_angle
_geom_angle_site_symmetry_1
_geom_angle_site_symmetry_3
_geom_angle_publ_flag
C34 Ga1 C31 15.1(3) . . ?
C34 Ga1 C32 115.1(3) . 3_657 ?
C31 Ga1 C32 107.7(3) . 3_657 ?
C34 Ga1 C1 120.4(3) . . ?
C31 Ga1 C1 124.9(2) . . ?
C32 Ga1 C1 124.35(14) 3_657 . ?
C34 Ga1 C35 114.8(3) . 3_657 ?
C31 Ga1 C35 114.6(3) . 3_657 ?
C32 Ga1 C35 26.5(3) 3_657 3_657 ?
C1 Ga1 C35 119.98(19) . 3_657 ?
C2 C1 C6 118.0(4) . . ?
C6 C1 C2A 119.1(3) . . ?
C2 C1 Ga1 119.1(4) . . ?
C6 C1 Ga1 122.76(18) . . ?
C2A C1 Ga1 118.2(3) . . ?
C4 C3 C2A 121.7(3) . . ?
C4 C3 C2 119.1(4) . . ?
C4 C3 H3 119.1 . . ?
C2A C3 H3 119.1 . . ?
C2 C3 H3 121.7 . . ?
C3 C4 C5 119.8(2) . . ?
C3 C4 H4 120.1 . . ?
C5 C4 H4 120.1 . . ?
C4 C5 C6 120.4(2) . . ?
C4 C5 H5 119.8 . . ?
C6 C5 H5 119.8 . . ?
C5 C6 C1 120.4(2) . . ?
C5 C6 C19 120.2(2) . . ?
C1 C6 C19 119.3(2) . . ?
C1 C2 C3 122.1(6) . . ?
C1 C2 C7 113.6(6) . . ?
C3 C2 C7 124.3(6) . . ?
C8 C7 C12 120.7(6) . . ?
C8 C7 C2 118.6(5) . . ?
C12 C7 C2 120.7(5) . . ?
C9 C8 C7 117.5(7) . . ?
C9 C8 C13 121.3(7) . . ?
C7 C8 C13 121.1(6) . . ?
C10 C9 C8 122.7(8) . . ?
C10 C9 H9 118.7 . . ?
C8 C9 H9 118.7 . . ?
C11 C10 C9 118.1(8) . . ?
C11 C10 H10 121.0 . . ?
C9 C10 H10 121.0 . . ?
C10 C11 C12 120.7(8) . . ?
C10 C11 H11 119.6 . . ?
C12 C11 H11 119.6 . . ?
C11 C12 C7 118.9(7) . . ?
C11 C12 C16 120.0(7) . . ?
C7 C12 C16 121.0(6) . . ?
C15 C13 C14 109.8(7) . . ?
C15 C13 C8 110.7(7) . . ?
C14 C13 C8 113.9(7) . . ?
C15 C13 H13 107.4 . . ?
C14 C13 H13 107.4 . . ?
C8 C13 H13 107.4 . . ?
C13 C14 H14A 109.5 . . ?
C13 C14 H14B 109.5 . . ?
H14A C14 H14B 109.5 . . ?
C13 C14 H14C 109.5 . . ?
H14A C14 H14C 109.5 . . ?
H14B C14 H14C 109.5 . . ?
C13 C15 H15A 109.5 . . ?
C13 C15 H15B 109.5 . . ?
H15A C15 H15B 109.5 . . ?
C13 C15 H15C 109.5 . . ?
H15A C15 H15C 109.5 . . ?
H15B C15 H15C 109.5 . . ?
C12 C16 C17 113.6(7) . . ?
C12 C16 C18 106.1(7) . . ?
C17 C16 C18 112.3(7) . . ?
C12 C16 H16 108.2 . . ?
C17 C16 H16 108.2 . . ?
C18 C16 H16 108.2 . . ?
C16 C17 H17A 109.5 . . ?
C16 C17 H17B 109.5 . . ?
H17A C17 H17B 109.5 . . ?
C16 C17 H17C 109.5 . . ?
H17A C17 H17C 109.5 . . ?
H17B C17 H17C 109.5 . . ?
C16 C18 H18A 109.5 . . ?
C16 C18 H18B 109.5 . . ?
H18A C18 H18B 109.5 . . ?
C16 C18 H18C 109.5 . . ?
H18A C18 H18C 109.5 . . ?
H18B C18 H18C 109.5 . . ?
C3 C2A C1 118.5(3) . . ?
C3 C2A C7A 119.3(4) . . ?
C1 C2A C7A 121.6(4) . . ?
C10A C9A C8A 121.9 . . ?
C10A C9A H9A 119.1 . . ?
C8A C9A H9A 119.1 . . ?
C10A C11A C12A 120.7 . . ?
C10A C11A H11A 119.6 . . ?
C12A C11A H11A 119.6 . . ?
C12A C7A C8A 120.5 . . ?
C12A C7A C2A 120.7 . . ?
C8A C7A C2A 118.8 . . ?
C9A C8A C7A 117.9 . . ?
C9A C8A C13A 121.0 . . ?
C7A C8A C13A 121.0 . . ?
C9A C10A C11A 120.1 . . ?
C9A C10A H10A 120.0 . . ?
C11A C10A H10A 120.0 . . ?
C11A C12A C7A 118.8 . . ?
C11A C12A C16A 120.5 . . ?
C7A C12A C16A 120.5 . . ?
C14A C13A C15A 109.6 . . ?
C14A C13A C8A 114.3 . . ?
C15A C13A C8A 110.5 . . ?
C14A C13A H13A 107.4 . . ?
C15A C13A H13A 107.4 . . ?
C8A C13A H13A 107.4 . . ?
C13A C14A H14D 109.5 . . ?
C13A C14A H14E 109.5 . . ?
H14D C14A H14E 109.5 . . ?
C13A C14A H14F 109.5 . . ?
H14D C14A H14F 109.5 . . ?
H14E C14A H14F 109.5 . . ?
C13A C15A H15D 109.5 . . ?
C13A C15A H15E 109.5 . . ?
H15D C15A H15E 109.5 . . ?
C13A C15A H15F 109.5 . . ?
H15D C15A H15F 109.5 . . ?
H15E C15A H15F 109.5 . . ?
C12A C16A C18A 111.2 . . ?
C12A C16A C17A 114.1 . . ?
C18A C16A C17A 110.1 . . ?
C12A C16A H16A 107.0 . . ?
C18A C16A H16A 107.0 . . ?
C17A C16A H16A 107.0 . . ?
C16A C17A H17D 109.5 . . ?
C16A C17A H17E 109.5 . . ?
H17D C17A H17E 109.5 . . ?
C16A C17A H17F 109.5 . . ?
H17D C17A H17F 109.5 . . ?
H17E C17A H17F 109.5 . . ?
C16A C18A H18D 109.5 . . ?
C16A C18A H18E 109.5 . . ?
H18D C18A H18E 109.5 . . ?
C16A C18A H18F 109.5 . . ?
H18D C18A H18F 109.5 . . ?
H18E C18A H18F 109.5 . . ?
C24 C19 C20 121.4(3) . . ?
C24 C19 C6 119.3(3) . . ?
C20 C19 C6 119.3(3) . . ?
C21 C20 C19 118.9(4) . . ?
C21 C20 C25 119.4(3) . . ?
C19 C20 C25 121.6(2) . . ?
C22 C21 C20 120.3(5) . . ?
C22 C21 H21 119.9 . . ?
C20 C21 H21 119.9 . . ?
C23 C22 C21 121.2(4) . . ?
C23 C22 H22 119.4 . . ?
C21 C22 H22 119.4 . . ?
C22 C23 C24 122.2(4) . . ?
C22 C23 H23 118.9 . . ?
C24 C23 H23 118.9 . . ?
C19 C24 C23 115.9(4) . . ?
C19 C24 C28 120.7(3) . . ?
C23 C24 C28 123.3(3) . . ?
C26 C25 C20 110.2(3) . . ?
C26 C25 C27 109.8(3) . . ?
C20 C25 C27 114.4(3) . . ?
C26 C25 H25 107.4 . . ?
C20 C25 H25 107.4 . . ?
C27 C25 H25 107.4 . . ?
C25 C26 H26A 109.5 . . ?
C25 C26 H26B 109.5 . . ?
H26A C26 H26B 109.5 . . ?
C25 C26 H26C 109.5 . . ?
H26A C26 H26C 109.5 . . ?
H26B C26 H26C 109.5 . . ?
C25 C27 H27A 109.5 . . ?
C25 C27 H27B 109.5 . . ?
H27A C27 H27B 109.5 . . ?
C25 C27 H27C 109.5 . . ?
H27A C27 H27C 109.5 . . ?
H27B C27 H27C 109.5 . . ?
C24 C28 C29 111.5(3) . . ?
C24 C28 C30 114.6(4) . . ?
C29 C28 C30 108.4(3) . . ?
C24 C28 H28 107.4 . . ?
C29 C28 H28 107.4 . . ?
C30 C28 H28 107.4 . . ?
C28 C29 H29A 109.5 . . ?
C28 C29 H29B 109.5 . . ?
H29A C29 H29B 109.5 . . ?
C28 C29 H29C 109.5 . . ?
H29A C29 H29C 109.5 . . ?
H29B C29 H29C 109.5 . . ?
C28 C30 H30A 109.5 . . ?
C28 C30 H30B 109.5 . . ?
H30A C30 H30B 109.5 . . ?
C28 C30 H30C 109.5 . . ?
H30A C30 H30C 109.5 . . ?
H30B C30 H30C 109.5 . . ?
C32 C31 Ga1 113.6(4) . . ?
C32 C31 H31A 108.8 . . ?
Ga1 C31 H31A 108.8 . . ?
C32 C31 H31B 108.8 . . ?
Ga1 C31 H31B 108.8 . . ?
H31A C31 H31B 107.7 . . ?
C33 C32 C31 113.2(5) . . ?
C33 C32 Ga1 108.7(4) . 3_657 ?
C31 C32 Ga1 107.8(4) . 3_657 ?
C33 C32 H32 109.0 . . ?
C31 C32 H32 109.0 . . ?
Ga1 C32 H32 109.0 3_657 . ?
C35 C34 Ga1 118.8(5) . . ?
C35 C34 H34A 107.6 . . ?
Ga1 C34 H34A 107.6 . . ?
C35 C34 H34B 107.6 . . ?
Ga1 C34 H34B 107.6 . . ?
H34A C34 H34B 107.1 . . ?
C34 C35 C36 109.8(6) . . ?
C34 C35 Ga1 110.9(6) . 3_657 ?
C36 C35 Ga1 114.0(5) . 3_657 ?
C34 C35 H35 107.3 . . ?
C36 C35 H35 107.3 . . ?
Ga1 C35 H35 107.3 3_657 . ?
C35 C36 H36A 109.5 . . ?
C35 C36 H36B 109.5 . . ?
H36A C36 H36B 109.5 . . ?
C35 C36 H36C 109.5 . . ?
H36A C36 H36C 109.5 . . ?
H36B C36 H36C 109.5 . . ?

loop_
_geom_bond_atom_site_label_1
_geom_bond_atom_site_label_2
_geom_bond_distance
_geom_bond_site_symmetry_2
_geom_bond_publ_flag
Ga1 C34 1.964(6) . ?
Ga1 C31 1.972(5) . ?
Ga1 C32 1.982(5) 3_657 ?
Ga1 C1 1.983(2) . ?
Ga1 C35 2.053(7) 3_657 ?
C1 C2 1.376(12) . ?
C1 C6 1.402(3) . ?
C1 C2A 1.435(9) . ?
C3 C4 1.383(4) . ?
C3 C2A 1.391(10) . ?
C3 C2 1.401(13) . ?
C3 H3 0.9500 . ?
C4 C5 1.390(4) . ?
C4 H4 0.9500 . ?
C5 C6 1.394(3) . ?
C5 H5 0.9500 . ?
C6 C19 1.503(3) . ?
C2 C7 1.499(8) . ?
C7 C8 1.404(9) . ?
C7 C12 1.413(9) . ?
C8 C9 1.400(11) . ?
C8 C13 1.541(11) . ?
C9 C10 1.395(14) . ?
C9 H9 0.9500 . ?
C10 C11 1.380(13) . ?
C10 H10 0.9500 . ?
C11 C12 1.412(11) . ?
C11 H11 0.9500 . ?
C12 C16 1.515(10) . ?
C13 C15 1.526(14) . ?
C13 C14 1.526(10) . ?
C13 H13 1.0000 . ?
C14 H14A 0.9800 . ?
C14 H14B 0.9800 . ?
C14 H14C 0.9800 . ?
C15 H15A 0.9800 . ?
C15 H15B 0.9800 . ?
C15 H15C 0.9800 . ?
C16 C17 1.536(11) . ?
C16 C18 1.538(13) . ?
C16 H16 1.0000 . ?
C17 H17A 0.9800 . ?
C17 H17B 0.9800 . ?
C17 H17C 0.9800 . ?
C18 H18A 0.9800 . ?
C18 H18B 0.9800 . ?
C18 H18C 0.9800 . ?
C2A C7A 1.4957 . ?
C9A C10A 1.3675 . ?
C9A C8A 1.3933 . ?
C9A H9A 0.9500 . ?
C11A C10A 1.3695 . ?
C11A C12A 1.3987 . ?
C11A H11A 0.9500 . ?
C7A C12A 1.4019 . ?
C7A C8A 1.4049 . ?
C8A C13A 1.5273 . ?
C10A H10A 0.9500 . ?
C12A C16A 1.5195 . ?
C13A C14A 1.5191 . ?
C13A C15A 1.5209 . ?
C13A H13A 1.0000 . ?
C14A H14D 0.9800 . ?
C14A H14E 0.9800 . ?
C14A H14F 0.9800 . ?
C15A H15D 0.9800 . ?
C15A H15E 0.9800 . ?
C15A H15F 0.9800 . ?
C16A C18A 1.5366 . ?
C16A C17A 1.5368 . ?
C16A H16A 1.0000 . ?
C17A H17D 0.9800 . ?
C17A H17E 0.9800 . ?
C17A H17F 0.9800 . ?
C18A H18D 0.9800 . ?
C18A H18E 0.9800 . ?
C18A H18F 0.9800 . ?
C19 C24 1.409(4) . ?
C19 C20 1.415(5) . ?
C20 C21 1.400(4) . ?
C20 C25 1.516(5) . ?
C21 C22 1.363(7) . ?
C21 H21 0.9500 . ?
C22 C23 1.356(8) . ?
C22 H22 0.9500 . ?
C23 C24 1.431(6) . ?
C23 H23 0.9500 . ?
C24 C28 1.499(6) . ?
C25 C26 1.509(5) . ?
C25 C27 1.533(5) . ?
C25 H25 1.0000 . ?
C26 H26A 0.9800 . ?
C26 H26B 0.9800 . ?
C26 H26C 0.9800 . ?
C27 H27A 0.9800 . ?
C27 H27B 0.9800 . ?
C27 H27C 0.9800 . ?
C28 C29 1.532(6) . ?
C28 C30 1.539(5) . ?
C28 H28 1.0000 . ?
C29 H29A 0.9800 . ?
C29 H29B 0.9800 . ?
C29 H29C 0.9800 . ?
C30 H30A 0.9800 . ?
C30 H30B 0.9800 . ?
C30 H30C 0.9800 . ?
C31 C32 1.544(7) . ?
C31 H31A 0.9900 . ?
C31 H31B 0.9900 . ?
C32 C33 1.538(9) . ?
C32 Ga1 1.982(5) 3_657 ?
C32 H32 1.0000 . ?
C33 H33A 0.9800 . ?
C33 H33B 0.9800 . ?
C33 H33C 0.9800 . ?
C34 C35 1.526(7) . ?
C34 H34A 0.9900 . ?
C34 H34B 0.9900 . ?
C35 C36 1.558(10) . ?
C35 Ga1 2.053(7) 3_657 ?
C35 H35 1.0000 . ?
C36 H36A 0.9800 . ?
C36 H36B 0.9800 . ?
C36 H36C 0.9800 . ?

loop_
_geom_torsion_atom_site_label_1
_geom_torsion_atom_site_label_2
_geom_torsion_atom_site_label_3
_geom_torsion_atom_site_label_4
_geom_torsion
_geom_torsion_site_symmetry_1
_geom_torsion_site_symmetry_2
_geom_torsion_site_symmetry_3
_geom_torsion_site_symmetry_4
_geom_torsion_publ_flag
C34 Ga1 C1 C2 76.3(5) . . . . ?
C31 Ga1 C1 C2 93.5(5) . . . . ?
C32 Ga1 C1 C2 -108.8(5) 3_657 . . . ?
C35 Ga1 C1 C2 -77.7(5) 3_657 . . . ?
C34 Ga1 C1 C6 -100.5(4) . . . . ?
C31 Ga1 C1 C6 -83.3(3) . . . . ?
C32 Ga1 C1 C6 74.5(3) 3_657 . . . ?
C35 Ga1 C1 C6 105.5(4) 3_657 . . . ?
C34 Ga1 C1 C2A 80.2(4) . . . . ?
C31 Ga1 C1 C2A 97.4(4) . . . . ?
C32 Ga1 C1 C2A -104.9(4) 3_657 . . . ?
C35 Ga1 C1 C2A -73.8(4) 3_657 . . . ?
C2A C3 C4 C5 2.1(5) . . . . ?
C2 C3 C4 C5 -1.9(5) . . . . ?
C3 C4 C5 C6 -1.2(4) . . . . ?
C4 C5 C6 C1 1.1(4) . . . . ?
C4 C5 C6 C19 -178.5(2) . . . . ?
C2 C1 C6 C5 2.1(5) . . . . ?
C2A C1 C6 C5 -1.8(4) . . . . ?
Ga1 C1 C6 C5 178.90(18) . . . . ?
C2 C1 C6 C19 -178.2(4) . . . . ?
C2A C1 C6 C19 177.9(3) . . . . ?
Ga1 C1 C6 C19 -1.4(3) . . . . ?
C6 C1 C2 C3 -5.3(8) . . . . ?
C2A C1 C2 C3 102(11) . . . . ?
Ga1 C1 C2 C3 177.8(4) . . . . ?
C6 C1 C2 C7 176.1(4) . . . . ?
C2A C1 C2 C7 -76(11) . . . . ?
Ga1 C1 C2 C7 -0.8(6) . . . . ?
C4 C3 C2 C1 5.3(8) . . . . ?
C2A C3 C2 C1 -124(9) . . . . ?
C4 C3 C2 C7 -176.3(4) . . . . ?
C2A C3 C2 C7 55(9) . . . . ?
C1 C2 C7 C8 -97.8(8) . . . . ?
C3 C2 C7 C8 83.7(8) . . . . ?
C1 C2 C7 C12 82.1(9) . . . . ?
C3 C2 C7 C12 -96.4(8) . . . . ?
C12 C7 C8 C9 -3.6(13) . . . . ?
C2 C7 C8 C9 176.3(9) . . . . ?
C12 C7 C8 C13 173.6(7) . . . . ?
C2 C7 C8 C13 -6.5(11) . . . . ?
C7 C8 C9 C10 -3.4(18) . . . . ?
C13 C8 C9 C10 179.4(11) . . . . ?
C8 C9 C10 C11 12.3(19) . . . . ?
C9 C10 C11 C12 -14.2(15) . . . . ?
C10 C11 C12 C7 7.6(13) . . . . ?
C10 C11 C12 C16 -177.4(8) . . . . ?
C8 C7 C12 C11 1.6(12) . . . . ?
C2 C7 C12 C11 -178.3(7) . . . . ?
C8 C7 C12 C16 -173.3(7) . . . . ?
C2 C7 C12 C16 6.8(10) . . . . ?
C9 C8 C13 C15 83.0(11) . . . . ?
C7 C8 C13 C15 -94.1(9) . . . . ?
C9 C8 C13 C14 -41.3(13) . . . . ?
C7 C8 C13 C14 141.6(8) . . . . ?
C11 C12 C16 C17 35.9(10) . . . . ?
C7 C12 C16 C17 -149.2(8) . . . . ?
C11 C12 C16 C18 -87.9(9) . . . . ?
C7 C12 C16 C18 87.0(9) . . . . ?
C4 C3 C2A C1 -2.8(6) . . . . ?
C2 C3 C2A C1 50(9) . . . . ?
C4 C3 C2A C7A -174.8(2) . . . . ?
C2 C3 C2A C7A -122(9) . . . . ?
C2 C1 C2A C3 -72(11) . . . . ?
C6 C1 C2A C3 2.6(6) . . . . ?
Ga1 C1 C2A C3 -178.1(3) . . . . ?
C2 C1 C2A C7A 100(11) . . . . ?
C6 C1 C2A C7A 174.4(2) . . . . ?
Ga1 C1 C2A C7A -6.2(4) . . . . ?
C3 C2A C7A C12A -93.7(4) . . . . ?
C1 C2A C7A C12A 94.5(4) . . . . ?
C3 C2A C7A C8A 86.7(4) . . . . ?
C1 C2A C7A C8A -85.1(4) . . . . ?
C10A C9A C8A C7A 1.4 . . . . ?
C10A C9A C8A C13A -175.0 . . . . ?
C12A C7A C8A C9A -2.9 . . . . ?
C2A C7A C8A C9A 176.6 . . . . ?
C12A C7A C8A C13A 173.5 . . . . ?
C2A C7A C8A C13A -6.9 . . . . ?
C8A C9A C10A C11A 0.9 . . . . ?
C12A C11A C10A C9A -1.7 . . . . ?
C10A C11A C12A C7A 0.2 . . . . ?
C10A C11A C12A C16A 175.9 . . . . ?
C8A C7A C12A C11A 2.1 . . . . ?
C2A C7A C12A C11A -177.4 . . . . ?
C8A C7A C12A C16A -173.5 . . . . ?
C2A C7A C12A C16A 6.9 . . . . ?
C9A C8A C13A C14A -41.6 . . . . ?
C7A C8A C13A C14A 142.0 . . . . ?
C9A C8A C13A C15A 82.5 . . . . ?
C7A C8A C13A C15A -93.8 . . . . ?
C11A C12A C16A C18A -89.7 . . . . ?
C7A C12A C16A C18A 85.8 . . . . ?
C11A C12A C16A C17A 35.6 . . . . ?
C7A C12A C16A C17A -148.8 . . . . ?
C5 C6 C19 C24 -101.0(3) . . . . ?
C1 C6 C19 C24 79.3(3) . . . . ?
C5 C6 C19 C20 79.8(3) . . . . ?
C1 C6 C19 C20 -99.9(3) . . . . ?
C24 C19 C20 C21 -1.4(5) . . . . ?
C6 C19 C20 C21 177.8(3) . . . . ?
C24 C19 C20 C25 175.5(3) . . . . ?
C6 C19 C20 C25 -5.3(4) . . . . ?
C19 C20 C21 C22 -0.1(6) . . . . ?
C25 C20 C21 C22 -177.0(4) . . . . ?
C20 C21 C22 C23 0.6(8) . . . . ?
C21 C22 C23 C24 0.2(8) . . . . ?
C20 C19 C24 C23 2.1(5) . . . . ?
C6 C19 C24 C23 -177.1(3) . . . . ?
C20 C19 C24 C28 -175.5(3) . . . . ?
C6 C19 C24 C28 5.3(5) . . . . ?
C22 C23 C24 C19 -1.6(6) . . . . ?
C22 C23 C24 C28 175.9(4) . . . . ?
C21 C20 C25 C26 79.1(4) . . . . ?
C19 C20 C25 C26 -97.8(3) . . . . ?
C21 C20 C25 C27 -45.1(5) . . . . ?
C19 C20 C25 C27 138.0(4) . . . . ?
C19 C24 C28 C29 80.3(4) . . . . ?
C23 C24 C28 C29 -97.1(4) . . . . ?
C19 C24 C28 C30 -156.2(3) . . . . ?
C23 C24 C28 C30 26.4(5) . . . . ?
C34 Ga1 C31 C32 -61.1(17) . . . . ?
C32 Ga1 C31 C32 60.7(5) 3_657 . . . ?
C1 Ga1 C31 C32 -138.4(4) . . . . ?
C35 Ga1 C31 C32 33.2(6) 3_657 . . . ?
Ga1 C31 C32 C33 59.5(6) . . . . ?
Ga1 C31 C32 Ga1 -60.8(5) . . . 3_657 ?
C31 Ga1 C34 C35 47.2(14) . . . . ?
C32 Ga1 C34 C35 -16.1(9) 3_657 . . . ?
C1 Ga1 C34 C35 159.2(6) . . . . ?
C35 Ga1 C34 C35 -45.5(10) 3_657 . . . ?
Ga1 C34 C35 C36 170.6(6) . . . . ?
Ga1 C34 C35 Ga1 43.8(9) . . . 3_657 ?
